data_7026068
loop_
_publ_author_name
'Hartmann, Marco'
'Haji-Abdi, Abdishakur'
'Abersfelder, Kai'
'Haycock, Peter R.'
'White, Andrew J. P.'
'Scheschkewitz, David'

_publ_section_title
;
 Synthesis, characterisation and complexation of phosphino disilenes.
;
_journal_issue 39
_journal_name_full 'Dalton transactions (Cambridge, England : 2003)'
_journal_page_first 9288
_journal_page_last 9295
_journal_paper_doi 10.1039/c0dt00180e
_journal_volume 39
_journal_year 2010
_chemical_formula_sum 'C57 H91 P Si2'
_chemical_formula_weight 863.45
_chemical_name_common
;1-Dicyclohexylphosphino-1,2,2-tris(2',4',6'-
triisopropylphenyl)disilene
;
_chemical_name_systematic
;
1-Dicyclohexylphosphino-1,2,2-tris(2',4',6'-triisopropylphenyl)disilene
;
_space_group_IT_number 14
_symmetry_cell_setting monoclinic
_symmetry_space_group_name_Hall '-P 2ybc'
_symmetry_space_group_name_H-M 'P 1 21/c 1'
_atom_sites_solution_hydrogens geom
_atom_sites_solution_primary direct
_atom_sites_solution_secondary difmap
_audit_creation_method SHELXL-97
_cell_angle_alpha 90.00
_cell_angle_beta 103.6030(10)
_cell_angle_gamma 90.00
_cell_formula_units_Z 4
_cell_length_a 20.8212(12)
_cell_length_b 10.5035(6)
_cell_length_c 26.2637(16)
_cell_measurement_reflns_used 6871
_cell_measurement_temperature 173(2)
_cell_measurement_theta_max 28.32
_cell_measurement_theta_min 2.40
_cell_volume 5582.6(6)
_computing_cell_refinement 'Bruker SMART'
_computing_data_collection 'Bruker SMART'
_computing_data_reduction 'Bruker SAINT'
_computing_molecular_graphics ORTEP3
_computing_publication_material Pov-Ray
_computing_structure_refinement 'Bruker SHELXTL'
_computing_structure_solution 'Bruker SHELXTL'
_diffrn_ambient_temperature 173(2)
_diffrn_measured_fraction_theta_full 0.996
_diffrn_measured_fraction_theta_max 0.996
_diffrn_measurement_device_type 'CCD area detector'
_diffrn_measurement_method 'phi and omega scans'
_diffrn_radiation_monochromator graphite
_diffrn_radiation_source 'sealed tube'
_diffrn_radiation_type MoK\a
_diffrn_radiation_wavelength 0.71073
_diffrn_reflns_av_R_equivalents 0.0346
_diffrn_reflns_av_sigmaI/netI 0.0289
_diffrn_reflns_limit_h_max 24
_diffrn_reflns_limit_h_min -24
_diffrn_reflns_limit_k_max 12
_diffrn_reflns_limit_k_min -12
_diffrn_reflns_limit_l_max 31
_diffrn_reflns_limit_l_min -31
_diffrn_reflns_number 42316
_diffrn_reflns_theta_full 25.03
_diffrn_reflns_theta_max 25.03
_diffrn_reflns_theta_min 2.10
_exptl_absorpt_coefficient_mu 0.125
_exptl_absorpt_correction_T_max 0.98
_exptl_absorpt_correction_T_min 0.828286
_exptl_absorpt_correction_type multi-scan
_exptl_absorpt_process_details SADABS
_exptl_crystal_colour yellow
_exptl_crystal_density_diffrn 1.027
_exptl_crystal_density_method 'not measured'
_exptl_crystal_description block
_exptl_crystal_F_000 1904
_exptl_crystal_size_max 0.50
_exptl_crystal_size_mid 0.34
_exptl_crystal_size_min 0.18
_refine_diff_density_max 0.701
_refine_diff_density_min -0.596
_refine_diff_density_rms 0.053
_refine_ls_extinction_method none
_refine_ls_goodness_of_fit_ref 1.283
_refine_ls_hydrogen_treatment constr
_refine_ls_matrix_type full
_refine_ls_number_parameters 614
_refine_ls_number_reflns 9822
_refine_ls_number_restraints 0
_refine_ls_restrained_S_all 1.283
_refine_ls_R_factor_all 0.0874
_refine_ls_R_factor_gt 0.0839
_refine_ls_shift/su_max 0.000
_refine_ls_shift/su_mean 0.000
_refine_ls_structure_factor_coef Fsqd
_refine_ls_weighting_details 'calc w=1/[\s^2^(Fo^2^)+(0.0352P)^2^+8.3621P] where P=(Fo^2^+2Fc^2^)/3'
_refine_ls_weighting_scheme calc
_refine_ls_wR_factor_gt 0.1677
_refine_ls_wR_factor_ref 0.1694
_reflns_number_gt 9336
_reflns_number_total 9822
_reflns_threshold_expression >2sigma(I)
_cod_data_source_file c0dt00180e.txt
_cod_data_source_block sad
_cod_original_sg_symbol_H-M P2(1)/c
_cod_database_code 7026068

loop_
_symmetry_equiv_pos_as_xyz
'x, y, z'
'-x, y+1/2, -z+1/2'
'-x, -y, -z'
'x, -y-1/2, z-1/2'

loop_
_atom_site_label
_atom_site_type_symbol
_atom_site_fract_x
_atom_site_fract_y
_atom_site_fract_z
_atom_site_U_iso_or_equiv
_atom_site_adp_type
_atom_site_occupancy
_atom_site_symmetry_multiplicity
_atom_site_calc_flag
_atom_site_refinement_flags
_atom_site_disorder_assembly
_atom_site_disorder_group
Si1 Si 0.25758(4) 0.27997(9) 0.46973(3) 0.0283(2) Uani 1 1 d . A .
Si2 Si 0.26946(4) 0.26690(8) 0.55329(3) 0.02215(19) Uani 1 1 d . . .
P1 P 0.35608(5) 0.29155(11) 0.44976(4) 0.0439(3) Uani 1 1 d . . .
C1 C 0.17348(14) 0.3016(3) 0.42328(11) 0.0264(6) Uani 1 1 d . . .
C2 C 0.13195(17) 0.4047(3) 0.42710(13) 0.0374(8) Uani 1 1 d . A .
C3 C 0.06857(17) 0.4067(3) 0.39525(13) 0.0397(8) Uani 1 1 d . . .
H3A H 0.0405 0.4764 0.3981 0.048 Uiso 1 1 calc R A .
C4 C 0.04450(16) 0.3118(3) 0.35954(12) 0.0367(8) Uani 1 1 d . A .
C5 C 0.08675(16) 0.2128(3) 0.35488(12) 0.0343(7) Uani 1 1 d . . .
H5A H 0.0715 0.1473 0.3300 0.041 Uiso 1 1 calc R A .
C6 C 0.15053(15) 0.2067(3) 0.38552(11) 0.0302(7) Uani 1 1 d . A .
C7 C 0.1537(2) 0.5167(3) 0.46393(15) 0.0504(10) Uani 1 1 d . . .
H7A H 0.2008 0.5020 0.4824 0.061 Uiso 1 1 calc R A .
C8 C 0.1141(3) 0.5257(5) 0.50539(18) 0.0725(14) Uani 1 1 d . A .
H8A H 0.1184 0.4460 0.5253 0.109 Uiso 1 1 calc R . .
H8B H 0.0674 0.5404 0.4885 0.109 Uiso 1 1 calc R . .
H8C H 0.1307 0.5964 0.5291 0.109 Uiso 1 1 calc R . .
C9 C 0.1507(3) 0.6425(4) 0.4337(2) 0.0765(15) Uani 1 1 d . A .
H9A H 0.1739 0.6328 0.4055 0.115 Uiso 1 1 calc R . .
H9B H 0.1718 0.7100 0.4576 0.115 Uiso 1 1 calc R . .
H9C H 0.1044 0.6651 0.4186 0.115 Uiso 1 1 calc R . .
C10 C -0.02669(17) 0.3095(4) 0.32741(15) 0.0477(9) Uani 1 1 d . . .
H10A H -0.0276 0.2554 0.2959 0.057 Uiso 1 1 calc R A .
C11 C -0.07052(19) 0.2439(4) 0.35902(18) 0.0603(11) Uani 1 1 d . A .
H11A H -0.0531 0.1587 0.3695 0.091 Uiso 1 1 calc R . .
H11B H -0.1157 0.2366 0.3374 0.091 Uiso 1 1 calc R . .
H11C H -0.0708 0.2943 0.3903 0.091 Uiso 1 1 calc R . .
C12 C -0.05343(19) 0.4381(4) 0.30779(17) 0.0610(12) Uani 1 1 d . A .
H12A H -0.0229 0.4795 0.2897 0.092 Uiso 1 1 calc R . .
H12B H -0.0582 0.4909 0.3375 0.092 Uiso 1 1 calc R . .
H12C H -0.0966 0.4278 0.2834 0.092 Uiso 1 1 calc R . .
C13 C 0.19340(16) 0.0949(3) 0.37745(12) 0.0339(7) Uani 1 1 d . . .
H13A H 0.2398 0.1167 0.3958 0.041 Uiso 1 1 calc R A .
C14 C 0.1760(2) -0.0271(4) 0.40200(16) 0.0509(10) Uani 1 1 d . A .
H14A H 0.1824 -0.0151 0.4399 0.076 Uiso 1 1 calc R . .
H14B H 0.2047 -0.0961 0.3954 0.076 Uiso 1 1 calc R . .
H14C H 0.1298 -0.0491 0.3866 0.076 Uiso 1 1 calc R . .
C15 C 0.1934(2) 0.0722(4) 0.32010(14) 0.0547(11) Uani 1 1 d . A .
H15A H 0.2032 0.1522 0.3043 0.082 Uiso 1 1 calc R . .
H15B H 0.1499 0.0411 0.3014 0.082 Uiso 1 1 calc R . .
H15C H 0.2271 0.0088 0.3178 0.082 Uiso 1 1 calc R . .
C16 C 0.20175(14) 0.2534(3) 0.59073(11) 0.0252(6) Uani 1 1 d . . .
C17 C 0.20928(14) 0.3237(3) 0.63759(11) 0.0282(7) Uani 1 1 d . . .
C18 C 0.16721(15) 0.3025(3) 0.67016(12) 0.0325(7) Uani 1 1 d . . .
H18A H 0.1736 0.3494 0.7019 0.039 Uiso 1 1 calc R . .
C19 C 0.11616(15) 0.2156(3) 0.65849(13) 0.0353(8) Uani 1 1 d . . .
C20 C 0.10705(15) 0.1520(3) 0.61122(13) 0.0354(8) Uani 1 1 d . . .
H20A H 0.0711 0.0942 0.6018 0.042 Uiso 1 1 calc R . .
C21 C 0.14792(15) 0.1688(3) 0.57695(12) 0.0297(7) Uani 1 1 d . . .
C22 C 0.26186(15) 0.4259(3) 0.65376(13) 0.0332(7) Uani 1 1 d . . .
H22A H 0.2878 0.4292 0.6262 0.040 Uiso 1 1 calc R . .
C23 C 0.23127(19) 0.5579(4) 0.65614(16) 0.0495(10) Uani 1 1 d . . .
H23A H 0.2018 0.5778 0.6221 0.074 Uiso 1 1 calc R . .
H23B H 0.2664 0.6219 0.6645 0.074 Uiso 1 1 calc R . .
H23C H 0.2060 0.5584 0.6833 0.074 Uiso 1 1 calc R . .
C24 C 0.31032(17) 0.3947(4) 0.70576(13) 0.0441(9) Uani 1 1 d . . .
H24A H 0.3301 0.3109 0.7033 0.066 Uiso 1 1 calc R . .
H24B H 0.2867 0.3938 0.7339 0.066 Uiso 1 1 calc R . .
H24C H 0.3452 0.4593 0.7133 0.066 Uiso 1 1 calc R . .
C25 C 0.07442(17) 0.1894(4) 0.69769(14) 0.0441(9) Uani 1 1 d . . .
H25A H 0.0769 0.2670 0.7201 0.053 Uiso 1 1 calc R . .
C26 C 0.1036(2) 0.0815(5) 0.73327(17) 0.0670(13) Uani 1 1 d . . .
H26A H 0.0794 0.0720 0.7608 0.101 Uiso 1 1 calc R . .
H26B H 0.1502 0.0997 0.7492 0.101 Uiso 1 1 calc R . .
H26C H 0.1003 0.0025 0.7130 0.101 Uiso 1 1 calc R . .
C27 C 0.0033(2) 0.1674(6) 0.67292(18) 0.0836(17) Uani 1 1 d . . .
H27A H -0.0214 0.1583 0.7002 0.125 Uiso 1 1 calc R . .
H27B H -0.0014 0.0895 0.6518 0.125 Uiso 1 1 calc R . .
H27C H -0.0142 0.2398 0.6504 0.125 Uiso 1 1 calc R . .
C28 C 0.13122(15) 0.0942(3) 0.52610(12) 0.0344(7) Uani 1 1 d . . .
H28A H 0.1661 0.1132 0.5067 0.041 Uiso 1 1 calc R . .
C29 C 0.13078(19) -0.0498(3) 0.53453(14) 0.0452(9) Uani 1 1 d . . .
H29A H 0.1746 -0.0776 0.5540 0.068 Uiso 1 1 calc R . .
H29B H 0.1195 -0.0929 0.5005 0.068 Uiso 1 1 calc R . .
H29C H 0.0980 -0.0712 0.5545 0.068 Uiso 1 1 calc R . .
C30 C 0.06521(18) 0.1377(4) 0.49178(14) 0.0491(10) Uani 1 1 d . . .
H30A H 0.0668 0.2295 0.4855 0.074 Uiso 1 1 calc R . .
H30B H 0.0298 0.1193 0.5096 0.074 Uiso 1 1 calc R . .
H30C H 0.0566 0.0922 0.4583 0.074 Uiso 1 1 calc R . .
C31 C 0.35210(13) 0.2344(3) 0.59974(11) 0.0222(6) Uani 1 1 d . . .
C32 C 0.40346(14) 0.3251(3) 0.61273(11) 0.0245(6) Uani 1 1 d . . .
C33 C 0.45434(14) 0.3055(3) 0.65712(12) 0.0293(7) Uani 1 1 d . . .
H33A H 0.4884 0.3675 0.6660 0.035 Uiso 1 1 calc R . .
C34 C 0.45722(15) 0.2000(3) 0.68869(12) 0.0292(7) Uani 1 1 d . . .
C35 C 0.40972(15) 0.1063(3) 0.67310(12) 0.0284(7) Uani 1 1 d . . .
H35A H 0.4128 0.0298 0.6929 0.034 Uiso 1 1 calc R . .
C36 C 0.35775(14) 0.1211(3) 0.62943(11) 0.0246(6) Uani 1 1 d . . .
C37 C 0.40639(15) 0.4447(3) 0.58067(12) 0.0293(7) Uani 1 1 d . . .
H37A H 0.3674 0.4438 0.5500 0.035 Uiso 1 1 calc R . .
C38 C 0.46875(17) 0.4461(4) 0.55959(14) 0.0417(8) Uani 1 1 d . . .
H38A H 0.4707 0.3680 0.5396 0.063 Uiso 1 1 calc R . .
H38B H 0.5077 0.4509 0.5889 0.063 Uiso 1 1 calc R . .
H38C H 0.4678 0.5202 0.5368 0.063 Uiso 1 1 calc R . .
C39 C 0.4034(2) 0.5671(3) 0.61129(15) 0.0469(9) Uani 1 1 d . . .
H39A H 0.3614 0.5706 0.6220 0.070 Uiso 1 1 calc R . .
H39B H 0.4067 0.6406 0.5891 0.070 Uiso 1 1 calc R . .
H39C H 0.4401 0.5686 0.6424 0.070 Uiso 1 1 calc R . .
C40 C 0.50766(16) 0.1888(3) 0.74060(13) 0.0379(8) Uani 1 1 d . . .
H40A H 0.5097 0.0976 0.7518 0.045 Uiso 1 1 calc R . .
C41 C 0.57706(17) 0.2301(4) 0.73850(16) 0.0573(11) Uani 1 1 d . . .
H41A H 0.5915 0.1812 0.7115 0.086 Uiso 1 1 calc R . .
H41B H 0.6074 0.2147 0.7726 0.086 Uiso 1 1 calc R . .
H41C H 0.5769 0.3211 0.7301 0.086 Uiso 1 1 calc R . .
C42 C 0.48416(19) 0.2676(4) 0.78172(13) 0.0495(10) Uani 1 1 d . . .
H42A H 0.4407 0.2370 0.7847 0.074 Uiso 1 1 calc R . .
H42B H 0.4808 0.3573 0.7712 0.074 Uiso 1 1 calc R . .
H42C H 0.5158 0.2591 0.8156 0.074 Uiso 1 1 calc R . .
C43 C 0.30906(15) 0.0117(3) 0.61400(12) 0.0285(7) Uani 1 1 d . . .
H43A H 0.2741 0.0403 0.5831 0.034 Uiso 1 1 calc R . .
C44 C 0.34317(18) -0.1042(3) 0.59694(15) 0.0442(9) Uani 1 1 d . . .
H44A H 0.3653 -0.0791 0.5694 0.066 Uiso 1 1 calc R . .
H44B H 0.3102 -0.1700 0.5834 0.066 Uiso 1 1 calc R . .
H44C H 0.3759 -0.1379 0.6270 0.066 Uiso 1 1 calc R . .
C45 C 0.27468(17) -0.0247(3) 0.65727(14) 0.0412(8) Uani 1 1 d . . .
H45A H 0.2516 0.0497 0.6668 0.062 Uiso 1 1 calc R . .
H45B H 0.3076 -0.0544 0.6880 0.062 Uiso 1 1 calc R . .
H45C H 0.2427 -0.0929 0.6447 0.062 Uiso 1 1 calc R . .
C46 C 0.37243(17) 0.1341(4) 0.42322(13) 0.0442(9) Uani 1 1 d . A .
H46A H 0.3380 0.1181 0.3902 0.053 Uiso 1 1 calc R . .
C47 C 0.3697(2) 0.0274(4) 0.46135(17) 0.0582(11) Uani 1 1 d . . .
H47A H 0.3252 0.0245 0.4687 0.070 Uiso 1 1 calc R A .
H47B H 0.4023 0.0438 0.4948 0.070 Uiso 1 1 calc R . .
C48 C 0.3846(3) -0.0996(5) 0.4393(2) 0.0804(15) Uani 1 1 d . A .
H48A H 0.3489 -0.1205 0.4082 0.096 Uiso 1 1 calc R . .
H48B H 0.3854 -0.1668 0.4658 0.096 Uiso 1 1 calc R . .
C49 C 0.4507(3) -0.0985(6) 0.4236(2) 0.0917(19) Uani 1 1 d . . .
H49A H 0.4871 -0.0915 0.4554 0.110 Uiso 1 1 calc R A .
H49B H 0.4562 -0.1798 0.4060 0.110 Uiso 1 1 calc R . .
C50 C 0.4548(2) 0.0114(6) 0.3871(2) 0.0858(17) Uani 1 1 d . A .
H50A H 0.4996 0.0141 0.3803 0.103 Uiso 1 1 calc R . .
H50B H 0.4227 -0.0023 0.3532 0.103 Uiso 1 1 calc R . .
C51 C 0.44042(19) 0.1365(5) 0.41001(17) 0.0648(13) Uani 1 1 d . . .
H51A H 0.4415 0.2057 0.3846 0.078 Uiso 1 1 calc R A .
H51B H 0.4749 0.1542 0.4422 0.078 Uiso 1 1 calc R . .
C52 C 0.3482(3) 0.3953(5) 0.39343(19) 0.0423(13) Uani 0.816(8) 1 d P A 1
H52A H 0.3935 0.4056 0.3872 0.051 Uiso 0.816(8) 1 calc PR A 1
C53 C 0.3259(4) 0.5271(6) 0.4071(2) 0.0542(16) Uani 0.816(8) 1 d P A 1
H53A H 0.2821 0.5204 0.4154 0.065 Uiso 0.816(8) 1 calc PR A 1
H53B H 0.3576 0.5601 0.4385 0.065 Uiso 0.816(8) 1 calc PR A 1
C54 C 0.3218(4) 0.6196(5) 0.3617(2) 0.074(2) Uani 0.816(8) 1 d P A 1
H54A H 0.3033 0.7014 0.3703 0.088 Uiso 0.816(8) 1 calc PR A 1
H54B H 0.3669 0.6362 0.3571 0.088 Uiso 0.816(8) 1 calc PR A 1
C55 C 0.2795(6) 0.5694(11) 0.3110(4) 0.072(3) Uani 0.816(8) 1 d P A 1
H55A H 0.2330 0.5642 0.3140 0.086 Uiso 0.816(8) 1 calc PR A 1
H55B H 0.2812 0.6299 0.2824 0.086 Uiso 0.816(8) 1 calc PR A 1
C56 C 0.3012(7) 0.4404(13) 0.2969(5) 0.058(2) Uani 0.816(8) 1 d P A 1
H56A H 0.3455 0.4469 0.2894 0.070 Uiso 0.816(8) 1 calc PR A 1
H56B H 0.2700 0.4086 0.2650 0.070 Uiso 0.816(8) 1 calc PR A 1
C57 C 0.3037(3) 0.3474(5) 0.34194(17) 0.0459(14) Uani 0.816(8) 1 d P A 1
H57A H 0.3204 0.2642 0.3329 0.055 Uiso 0.816(8) 1 calc PR A 1
H57B H 0.2584 0.3344 0.3468 0.055 Uiso 0.816(8) 1 calc PR A 1
C52A C 0.3066(12) 0.4008(16) 0.3795(7) 0.026(5) Uani 0.184(8) 1 d P A 2
H52B H 0.2639 0.3566 0.3640 0.031 Uiso 0.184(8) 1 calc PR A 2
C57A C 0.3445(13) 0.404(3) 0.3389(10) 0.061(8) Uani 0.184(8) 1 d P A 2
H57C H 0.3892 0.4367 0.3547 0.074 Uiso 0.184(8) 1 calc PR A 2
H57D H 0.3496 0.3150 0.3275 0.074 Uiso 0.184(8) 1 calc PR A 2
C54A C 0.2545(16) 0.609(2) 0.3432(10) 0.065(9) Uani 0.184(8) 1 d P A 2
H54C H 0.2106 0.5694 0.3292 0.078 Uiso 0.184(8) 1 calc PR A 2
H54D H 0.2470 0.6974 0.3531 0.078 Uiso 0.184(8) 1 calc PR A 2
C53A C 0.2894(13) 0.536(3) 0.3927(9) 0.041(6) Uani 0.184(8) 1 d P A 2
H53C H 0.3304 0.5814 0.4099 0.050 Uiso 0.184(8) 1 calc PR A 2
H53D H 0.2603 0.5327 0.4175 0.050 Uiso 0.184(8) 1 calc PR A 2
C55A C 0.291(3) 0.611(5) 0.301(2) 0.073(12) Uani 0.184(8) 1 d P A 2
H55C H 0.3280 0.6716 0.3106 0.088 Uiso 0.184(8) 1 calc PR A 2
H55D H 0.2608 0.6403 0.2682 0.088 Uiso 0.184(8) 1 calc PR A 2
C56A C 0.317(3) 0.478(6) 0.294(2) 0.058(11) Uani 0.184(8) 1 d P A 2
H56D H 0.2798 0.4286 0.2719 0.069 Uiso 0.184(8) 1 calc PR A 2
H56C H 0.3507 0.4871 0.2732 0.069 Uiso 0.184(8) 1 calc PR A 2

loop_
_atom_site_aniso_label
_atom_site_aniso_U_11
_atom_site_aniso_U_22
_atom_site_aniso_U_33
_atom_site_aniso_U_23
_atom_site_aniso_U_13
_atom_site_aniso_U_12
Si1 0.0264(4) 0.0381(5) 0.0204(4) 0.0008(4) 0.0051(3) -0.0023(4)
Si2 0.0222(4) 0.0243(4) 0.0203(4) 0.0011(3) 0.0057(3) 0.0006(3)
P1 0.0388(5) 0.0640(7) 0.0344(5) -0.0171(5) 0.0198(4) -0.0162(5)
C1 0.0275(15) 0.0284(16) 0.0215(14) 0.0081(12) 0.0023(12) -0.0003(13)
C2 0.0421(19) 0.0332(18) 0.0342(18) 0.0049(15) 0.0033(15) 0.0012(15)
C3 0.045(2) 0.0323(18) 0.0401(19) 0.0076(15) 0.0054(16) 0.0119(15)
C4 0.0354(18) 0.043(2) 0.0297(17) 0.0124(15) 0.0032(14) -0.0003(15)
C5 0.0384(18) 0.0353(18) 0.0268(16) 0.0031(14) 0.0028(13) -0.0042(15)
C6 0.0327(16) 0.0347(18) 0.0224(15) 0.0064(13) 0.0051(12) -0.0049(14)
C7 0.056(2) 0.034(2) 0.052(2) -0.0028(17) -0.0058(19) 0.0132(17)
C8 0.092(4) 0.061(3) 0.056(3) -0.016(2) 0.001(3) 0.022(3)
C9 0.092(4) 0.034(2) 0.089(4) 0.002(2) -0.007(3) 0.001(2)
C10 0.0368(19) 0.059(2) 0.043(2) 0.0056(18) 0.0008(16) 0.0047(18)
C11 0.039(2) 0.068(3) 0.071(3) 0.011(2) 0.0070(19) 0.002(2)
C12 0.039(2) 0.082(3) 0.058(3) 0.021(2) 0.0052(19) 0.021(2)
C13 0.0319(17) 0.0401(19) 0.0288(16) -0.0050(14) 0.0057(13) -0.0015(14)
C14 0.059(2) 0.038(2) 0.058(2) -0.0059(18) 0.019(2) 0.0052(18)
C15 0.054(2) 0.073(3) 0.036(2) -0.014(2) 0.0085(17) 0.008(2)
C16 0.0240(14) 0.0253(15) 0.0279(15) 0.0072(12) 0.0098(12) 0.0058(12)
C17 0.0270(15) 0.0324(17) 0.0258(15) 0.0004(13) 0.0077(12) 0.0087(13)
C18 0.0320(16) 0.0402(19) 0.0272(16) -0.0034(14) 0.0105(13) 0.0044(14)
C19 0.0309(17) 0.044(2) 0.0339(17) 0.0044(15) 0.0132(14) 0.0081(15)
C20 0.0269(16) 0.0411(19) 0.0400(19) 0.0059(15) 0.0113(14) -0.0017(14)
C21 0.0280(16) 0.0332(17) 0.0293(16) 0.0047(13) 0.0096(13) 0.0012(13)
C22 0.0327(17) 0.0329(18) 0.0368(18) -0.0083(14) 0.0138(14) 0.0010(14)
C23 0.046(2) 0.040(2) 0.065(3) -0.0127(19) 0.0174(19) 0.0030(17)
C24 0.0377(19) 0.055(2) 0.040(2) -0.0144(17) 0.0103(16) -0.0021(17)
C25 0.0390(19) 0.055(2) 0.044(2) 0.0027(18) 0.0215(16) 0.0010(17)
C26 0.072(3) 0.080(3) 0.061(3) 0.025(2) 0.039(2) 0.007(3)
C27 0.045(2) 0.152(5) 0.063(3) 0.018(3) 0.031(2) -0.001(3)
C28 0.0307(16) 0.044(2) 0.0304(17) -0.0007(15) 0.0106(13) -0.0124(15)
C29 0.047(2) 0.044(2) 0.045(2) -0.0077(17) 0.0114(17) -0.0100(17)
C30 0.044(2) 0.062(3) 0.038(2) 0.0058(18) 0.0026(16) -0.0173(19)
C31 0.0223(14) 0.0230(15) 0.0222(14) -0.0016(12) 0.0068(11) 0.0033(12)
C32 0.0260(15) 0.0249(15) 0.0240(14) -0.0028(12) 0.0084(12) 0.0038(12)
C33 0.0244(15) 0.0295(17) 0.0331(16) -0.0055(13) 0.0049(13) -0.0027(13)
C34 0.0284(15) 0.0276(16) 0.0303(16) -0.0010(13) 0.0039(13) 0.0047(13)
C35 0.0320(16) 0.0247(16) 0.0291(16) 0.0037(13) 0.0082(13) 0.0063(13)
C36 0.0253(15) 0.0256(15) 0.0244(15) -0.0036(12) 0.0089(12) 0.0027(12)
C37 0.0315(16) 0.0271(16) 0.0275(16) 0.0026(13) 0.0037(13) -0.0030(13)
C38 0.0375(18) 0.047(2) 0.042(2) 0.0059(17) 0.0125(15) -0.0099(16)
C39 0.067(3) 0.0267(18) 0.050(2) 0.0037(16) 0.0202(19) -0.0026(17)
C40 0.0356(18) 0.0335(18) 0.0376(19) 0.0061(15) -0.0054(14) -0.0002(15)
C41 0.0317(19) 0.075(3) 0.055(2) 0.002(2) -0.0086(17) 0.0017(19)
C42 0.048(2) 0.062(3) 0.0314(18) 0.0022(18) -0.0039(16) 0.0002(19)
C43 0.0326(16) 0.0233(15) 0.0274(16) 0.0045(12) 0.0029(13) 0.0003(13)
C44 0.048(2) 0.0297(18) 0.052(2) -0.0071(16) 0.0052(17) 0.0005(16)
C45 0.0419(19) 0.040(2) 0.0405(19) 0.0080(16) 0.0071(16) -0.0091(16)
C46 0.0346(18) 0.068(3) 0.0315(18) -0.0152(18) 0.0115(15) 0.0019(18)
C47 0.053(2) 0.069(3) 0.056(3) -0.005(2) 0.021(2) 0.009(2)
C48 0.088(4) 0.077(4) 0.080(3) -0.008(3) 0.027(3) 0.023(3)
C49 0.080(4) 0.114(5) 0.082(4) -0.014(4) 0.019(3) 0.048(3)
C50 0.063(3) 0.128(5) 0.076(3) -0.008(3) 0.036(3) 0.038(3)
C51 0.040(2) 0.106(4) 0.053(2) -0.007(3) 0.0201(19) 0.008(2)
C52 0.039(3) 0.055(3) 0.037(3) -0.002(2) 0.016(2) -0.014(3)
C53 0.066(4) 0.048(3) 0.048(3) -0.003(3) 0.011(3) -0.021(4)
C54 0.096(5) 0.049(3) 0.078(4) 0.005(3) 0.024(4) -0.019(3)
C55 0.094(6) 0.065(7) 0.055(5) 0.024(4) 0.016(5) -0.011(5)
C56 0.067(7) 0.068(7) 0.044(4) 0.005(4) 0.023(4) -0.013(4)
C57 0.055(3) 0.055(3) 0.032(3) 0.000(2) 0.018(2) -0.012(3)
C52A 0.039(13) 0.026(9) 0.018(9) -0.006(7) 0.017(9) -0.021(9)
C57A 0.062(16) 0.068(17) 0.065(17) -0.009(13) 0.037(14) -0.004(14)
C54A 0.11(2) 0.033(12) 0.058(16) 0.029(11) 0.034(16) 0.020(13)
C53A 0.045(14) 0.051(14) 0.031(12) -0.020(10) 0.016(11) -0.035(13)
C55A 0.09(3) 0.07(3) 0.07(2) 0.02(2) 0.043(19) 0.01(2)
C56A 0.06(2) 0.08(4) 0.040(16) 0.01(2) 0.012(15) -0.019(19)

loop_
_atom_type_symbol
_atom_type_description
_atom_type_scat_dispersion_real
_atom_type_scat_dispersion_imag
_atom_type_scat_source
C C 0.0033 0.0016 'International Tables Vol C Tables 4.2.6.8 and 6.1.1.4'
H H 0.0000 0.0000 'International Tables Vol C Tables 4.2.6.8 and 6.1.1.4'
Si Si 0.0817 0.0704 'International Tables Vol C Tables 4.2.6.8 and 6.1.1.4'
P P 0.1023 0.0942 'International Tables Vol C Tables 4.2.6.8 and 6.1.1.4'

loop_
_geom_angle_atom_site_label_1
_geom_angle_atom_site_label_2
_geom_angle_atom_site_label_3
_geom_angle
C1 Si1 Si2 122.01(10)
C1 Si1 P1 126.95(10)
Si2 Si1 P1 110.51(5)
C31 Si2 C16 108.97(12)
C31 Si2 Si1 122.52(9)
C16 Si2 Si1 127.53(10)
C52 P1 C46 102.6(2)
C46 P1 C52A 103.9(5)
C52 P1 Si1 108.2(2)
C46 P1 Si1 107.39(12)
C52A P1 Si1 87.2(6)
C2 C1 C6 118.9(3)
C2 C1 Si1 122.5(2)
C6 C1 Si1 118.5(2)
C3 C2 C1 118.9(3)
C3 C2 C7 118.0(3)
C1 C2 C7 123.1(3)
C4 C3 C2 122.8(3)
C4 C3 H3A 118.6
C2 C3 H3A 118.6
C3 C4 C5 117.8(3)
C3 C4 C10 122.6(3)
C5 C4 C10 119.6(3)
C6 C5 C4 121.7(3)
C6 C5 H5A 119.1
C4 C5 H5A 119.1
C5 C6 C1 119.9(3)
C5 C6 C13 118.0(3)
C1 C6 C13 122.1(3)
C8 C7 C2 112.0(4)
C8 C7 C9 110.8(4)
C2 C7 C9 111.5(3)
C8 C7 H7A 107.4
C2 C7 H7A 107.4
C9 C7 H7A 107.4
C7 C8 H8A 109.5
C7 C8 H8B 109.5
H8A C8 H8B 109.5
C7 C8 H8C 109.5
H8A C8 H8C 109.5
H8B C8 H8C 109.5
C7 C9 H9A 109.5
C7 C9 H9B 109.5
H9A C9 H9B 109.5
C7 C9 H9C 109.5
H9A C9 H9C 109.5
H9B C9 H9C 109.5
C12 C10 C4 114.1(3)
C12 C10 C11 111.7(3)
C4 C10 C11 109.4(3)
C12 C10 H10A 107.1
C4 C10 H10A 107.1
C11 C10 H10A 107.1
C10 C11 H11A 109.5
C10 C11 H11B 109.5
H11A C11 H11B 109.5
C10 C11 H11C 109.5
H11A C11 H11C 109.5
H11B C11 H11C 109.5
C10 C12 H12A 109.5
C10 C12 H12B 109.5
H12A C12 H12B 109.5
C10 C12 H12C 109.5
H12A C12 H12C 109.5
H12B C12 H12C 109.5
C14 C13 C6 112.8(3)
C14 C13 C15 110.1(3)
C6 C13 C15 113.3(3)
C14 C13 H13A 106.8
C6 C13 H13A 106.8
C15 C13 H13A 106.8
C13 C14 H14A 109.5
C13 C14 H14B 109.5
H14A C14 H14B 109.5
C13 C14 H14C 109.5
H14A C14 H14C 109.5
H14B C14 H14C 109.5
C13 C15 H15A 109.5
C13 C15 H15B 109.5
H15A C15 H15B 109.5
C13 C15 H15C 109.5
H15A C15 H15C 109.5
H15B C15 H15C 109.5
C21 C16 C17 118.2(3)
C21 C16 Si2 123.7(2)
C17 C16 Si2 117.9(2)
C18 C17 C16 120.0(3)
C18 C17 C22 117.5(3)
C16 C17 C22 122.5(3)
C17 C18 C19 122.5(3)
C17 C18 H18A 118.7
C19 C18 H18A 118.7
C18 C19 C20 117.0(3)
C18 C19 C25 120.2(3)
C20 C19 C25 122.8(3)
C19 C20 C21 123.1(3)
C19 C20 H20A 118.5
C21 C20 H20A 118.5
C20 C21 C16 119.1(3)
C20 C21 C28 117.2(3)
C16 C21 C28 123.8(3)
C17 C22 C24 112.2(3)
C17 C22 C23 111.8(3)
C24 C22 C23 110.5(3)
C17 C22 H22A 107.4
C24 C22 H22A 107.4
C23 C22 H22A 107.4
C22 C23 H23A 109.5
C22 C23 H23B 109.5
H23A C23 H23B 109.5
C22 C23 H23C 109.5
H23A C23 H23C 109.5
H23B C23 H23C 109.5
C22 C24 H24A 109.5
C22 C24 H24B 109.5
H24A C24 H24B 109.5
C22 C24 H24C 109.5
H24A C24 H24C 109.5
H24B C24 H24C 109.5
C27 C25 C26 111.7(4)
C27 C25 C19 113.6(3)
C26 C25 C19 110.2(3)
C27 C25 H25A 107.0
C26 C25 H25A 107.0
C19 C25 H25A 107.0
C25 C26 H26A 109.5
C25 C26 H26B 109.5
H26A C26 H26B 109.5
C25 C26 H26C 109.5
H26A C26 H26C 109.5
H26B C26 H26C 109.5
C25 C27 H27A 109.5
C25 C27 H27B 109.5
H27A C27 H27B 109.5
C25 C27 H27C 109.5
H27A C27 H27C 109.5
H27B C27 H27C 109.5
C21 C28 C30 110.7(3)
C21 C28 C29 113.1(3)
C30 C28 C29 110.3(3)
C21 C28 H28A 107.5
C30 C28 H28A 107.5
C29 C28 H28A 107.5
C28 C29 H29A 109.5
C28 C29 H29B 109.5
H29A C29 H29B 109.5
C28 C29 H29C 109.5
H29A C29 H29C 109.5
H29B C29 H29C 109.5
C28 C30 H30A 109.5
C28 C30 H30B 109.5
H30A C30 H30B 109.5
C28 C30 H30C 109.5
H30A C30 H30C 109.5
H30B C30 H30C 109.5
C32 C31 C36 118.4(3)
C32 C31 Si2 123.8(2)
C36 C31 Si2 116.9(2)
C33 C32 C31 119.1(3)
C33 C32 C37 117.6(3)
C31 C32 C37 123.4(3)
C34 C33 C32 122.6(3)
C34 C33 H33A 118.7
C32 C33 H33A 118.7
C33 C34 C35 117.8(3)
C33 C34 C40 121.7(3)
C35 C34 C40 120.4(3)
C34 C35 C36 121.8(3)
C34 C35 H35A 119.1
C36 C35 H35A 119.1
C35 C36 C31 119.9(3)
C35 C36 C43 118.4(3)
C31 C36 C43 121.7(3)
C32 C37 C39 113.1(2)
C32 C37 C38 110.9(3)
C39 C37 C38 109.1(3)
C32 C37 H37A 107.9
C39 C37 H37A 107.9
C38 C37 H37A 107.9
C37 C38 H38A 109.5
C37 C38 H38B 109.5
H38A C38 H38B 109.5
C37 C38 H38C 109.5
H38A C38 H38C 109.5
H38B C38 H38C 109.5
C37 C39 H39A 109.5
C37 C39 H39B 109.5
H39A C39 H39B 109.5
C37 C39 H39C 109.5
H39A C39 H39C 109.5
H39B C39 H39C 109.5
C34 C40 C41 114.1(3)
C34 C40 C42 108.9(3)
C41 C40 C42 109.6(3)
C34 C40 H40A 108.0
C41 C40 H40A 108.0
C42 C40 H40A 108.0
C40 C41 H41A 109.5
C40 C41 H41B 109.5
H41A C41 H41B 109.5
C40 C41 H41C 109.5
H41A C41 H41C 109.5
H41B C41 H41C 109.5
C40 C42 H42A 109.5
C40 C42 H42B 109.5
H42A C42 H42B 109.5
C40 C42 H42C 109.5
H42A C42 H42C 109.5
H42B C42 H42C 109.5
C36 C43 C45 113.0(3)
C36 C43 C44 110.7(3)
C45 C43 C44 110.5(3)
C36 C43 H43A 107.5
C45 C43 H43A 107.5
C44 C43 H43A 107.5
C43 C44 H44A 109.5
C43 C44 H44B 109.5
H44A C44 H44B 109.5
C43 C44 H44C 109.5
H44A C44 H44C 109.5
H44B C44 H44C 109.5
C43 C45 H45A 109.5
C43 C45 H45B 109.5
H45A C45 H45B 109.5
C43 C45 H45C 109.5
H45A C45 H45C 109.5
H45B C45 H45C 109.5
C47 C46 C51 110.0(3)
C47 C46 P1 111.9(2)
C51 C46 P1 109.3(3)
C47 C46 H46A 108.5
C51 C46 H46A 108.5
P1 C46 H46A 108.5
C46 C47 C48 110.9(4)
C46 C47 H47A 109.5
C48 C47 H47A 109.5
C46 C47 H47B 109.5
C48 C47 H47B 109.5
H47A C47 H47B 108.1
C47 C48 C49 112.1(5)
C47 C48 H48A 109.2
C49 C48 H48A 109.2
C47 C48 H48B 109.2
C49 C48 H48B 109.2
H48A C48 H48B 107.9
C50 C49 C48 111.4(4)
C50 C49 H49A 109.3
C48 C49 H49A 109.3
C50 C49 H49B 109.3
C48 C49 H49B 109.3
H49A C49 H49B 108.0
C51 C50 C49 111.5(4)
C51 C50 H50A 109.3
C49 C50 H50A 109.3
C51 C50 H50B 109.3
C49 C50 H50B 109.3
H50A C50 H50B 108.0
C50 C51 C46 111.0(4)
C50 C51 H51A 109.4
C46 C51 H51A 109.4
C50 C51 H51B 109.4
C46 C51 H51B 109.4
H51A C51 H51B 108.0
C53 C52 C57 110.5(5)
C53 C52 P1 109.1(3)
C57 C52 P1 116.2(4)
C53 C52 H52A 106.8
C57 C52 H52A 106.8
P1 C52 H52A 106.8
C54 C53 C52 111.0(5)
C54 C53 H53A 109.4
C52 C53 H53A 109.4
C54 C53 H53B 109.4
C52 C53 H53B 109.4
H53A C53 H53B 108.0
C55 C54 C53 112.4(5)
C55 C54 H54A 109.1
C53 C54 H54A 109.1
C55 C54 H54B 109.1
C53 C54 H54B 109.1
H54A C54 H54B 107.8
C56 C55 C54 112.6(10)
C56 C55 H55A 109.1
C54 C55 H55A 109.1
C56 C55 H55B 109.1
C54 C55 H55B 109.1
H55A C55 H55B 107.8
C55 C56 C57 110.1(9)
C55 C56 H56A 109.6
C57 C56 H56A 109.6
C55 C56 H56B 109.6
C57 C56 H56B 109.6
H56A C56 H56B 108.1
C56 C57 C52 112.1(6)
C56 C57 H57A 109.2
C52 C57 H57A 109.2
C56 C57 H57B 109.2
C52 C57 H57B 109.2
H57A C57 H57B 107.9
C57A C52A C53A 110.0(17)
C57A C52A P1 113.0(18)
C53A C52A P1 112.4(13)
C57A C52A H52B 107.0
C53A C52A H52B 107.0
P1 C52A H52B 107.0
C56A C57A C52A 116(3)
C56A C57A H57C 108.4
C52A C57A H57C 108.4
C56A C57A H57D 108.4
C52A C57A H57D 108.4
H57C C57A H57D 107.4
C55A C54A C53A 115(3)
C55A C54A H54C 108.6
C53A C54A H54C 108.6
C55A C54A H54D 108.6
C53A C54A H54D 108.6
H54C C54A H54D 107.6
C52A C53A C54A 111.1(18)
C52A C53A H53C 109.4
C54A C53A H53C 109.4
C52A C53A H53D 109.4
C54A C53A H53D 109.4
H53C C53A H53D 108.0
C54A C55A C56A 110(3)
C54A C55A H55C 109.7
C56A C55A H55C 109.7
C54A C55A H55D 109.7
C56A C55A H55D 109.7
H55C C55A H55D 108.2
C57A C56A C55A 119(5)
C57A C56A H56D 107.6
C55A C56A H56D 107.6
C57A C56A H56C 107.6
C55A C56A H56C 107.6
H56D C56A H56C 107.1

loop_
_geom_bond_atom_site_label_1
_geom_bond_atom_site_label_2
_geom_bond_distance
Si1 C1 1.898(3)
Si1 Si2 2.1542(11)
Si1 P1 2.2367(12)
Si2 C31 1.892(3)
Si2 C16 1.904(3)
P1 C52 1.814(5)
P1 C46 1.857(4)
P1 C52A 2.21(2)
C1 C2 1.404(4)
C1 C6 1.408(4)
C2 C3 1.387(5)
C2 C7 1.523(5)
C3 C4 1.380(5)
C3 H3A 0.9500
C4 C5 1.386(5)
C4 C10 1.524(5)
C5 C6 1.383(4)
C5 H5A 0.9500
C6 C13 1.520(4)
C7 C8 1.516(6)
C7 C9 1.535(6)
C7 H7A 1.0000
C8 H8A 0.9800
C8 H8B 0.9800
C8 H8C 0.9800
C9 H9A 0.9800
C9 H9B 0.9800
C9 H9C 0.9800
C10 C12 1.505(6)
C10 C11 1.534(5)
C10 H10A 1.0000
C11 H11A 0.9800
C11 H11B 0.9800
C11 H11C 0.9800
C12 H12A 0.9800
C12 H12B 0.9800
C12 H12C 0.9800
C13 C14 1.517(5)
C13 C15 1.525(4)
C13 H13A 1.0000
C14 H14A 0.9800
C14 H14B 0.9800
C14 H14C 0.9800
C15 H15A 0.9800
C15 H15B 0.9800
C15 H15C 0.9800
C16 C21 1.409(4)
C16 C17 1.412(4)
C17 C18 1.379(4)
C17 C22 1.520(4)
C18 C19 1.380(5)
C18 H18A 0.9500
C19 C20 1.383(5)
C19 C25 1.520(4)
C20 C21 1.388(4)
C20 H20A 0.9500
C21 C28 1.517(4)
C22 C24 1.531(5)
C22 C23 1.533(5)
C22 H22A 1.0000
C23 H23A 0.9800
C23 H23B 0.9800
C23 H23C 0.9800
C24 H24A 0.9800
C24 H24B 0.9800
C24 H24C 0.9800
C25 C27 1.489(6)
C25 C26 1.503(6)
C25 H25A 1.0000
C26 H26A 0.9800
C26 H26B 0.9800
C26 H26C 0.9800
C27 H27A 0.9800
C27 H27B 0.9800
C27 H27C 0.9800
C28 C30 1.526(5)
C28 C29 1.529(5)
C28 H28A 1.0000
C29 H29A 0.9800
C29 H29B 0.9800
C29 H29C 0.9800
C30 H30A 0.9800
C30 H30B 0.9800
C30 H30C 0.9800
C31 C32 1.413(4)
C31 C36 1.413(4)
C32 C33 1.394(4)
C32 C37 1.522(4)
C33 C34 1.377(4)
C33 H33A 0.9500
C34 C35 1.387(4)
C34 C40 1.517(4)
C35 C36 1.388(4)
C35 H35A 0.9500
C36 C43 1.523(4)
C37 C39 1.525(5)
C37 C38 1.527(4)
C37 H37A 1.0000
C38 H38A 0.9800
C38 H38B 0.9800
C38 H38C 0.9800
C39 H39A 0.9800
C39 H39B 0.9800
C39 H39C 0.9800
C40 C41 1.522(5)
C40 C42 1.530(5)
C40 H40A 1.0000
C41 H41A 0.9800
C41 H41B 0.9800
C41 H41C 0.9800
C42 H42A 0.9800
C42 H42B 0.9800
C42 H42C 0.9800
C43 C45 1.527(4)
C43 C44 1.529(4)
C43 H43A 1.0000
C44 H44A 0.9800
C44 H44B 0.9800
C44 H44C 0.9800
C45 H45A 0.9800
C45 H45B 0.9800
C45 H45C 0.9800
C46 C47 1.513(6)
C46 C51 1.535(5)
C46 H46A 1.0000
C47 C48 1.515(6)
C47 H47A 0.9900
C47 H47B 0.9900
C48 C49 1.527(7)
C48 H48A 0.9900
C48 H48B 0.9900
C49 C50 1.516(8)
C49 H49A 0.9900
C49 H49B 0.9900
C50 C51 1.505(7)
C50 H50A 0.9900
C50 H50B 0.9900
C51 H51A 0.9900
C51 H51B 0.9900
C52 C53 1.529(8)
C52 C57 1.533(7)
C52 H52A 1.0000
C53 C54 1.524(8)
C53 H53A 0.9900
C53 H53B 0.9900
C54 C55 1.509(14)
C54 H54A 0.9900
C54 H54B 0.9900
C55 C56 1.50(2)
C55 H55A 0.9900
C55 H55B 0.9900
C56 C57 1.525(12)
C56 H56A 0.9900
C56 H56B 0.9900
C57 H57A 0.9900
C57 H57B 0.9900
C52A C57A 1.47(3)
C52A C53A 1.52(3)
C52A H52B 1.0000
C57A C56A 1.42(7)
C57A H57C 0.9900
C57A H57D 0.9900
C54A C55A 1.47(5)
C54A C53A 1.54(4)
C54A H54C 0.9900
C54A H54D 0.9900
C53A H53C 0.9900
C53A H53D 0.9900
C55A C56A 1.53(9)
C55A H55C 0.9900
C55A H55D 0.9900
C56A H56D 0.9900
C56A H56C 0.9900

loop_
_geom_torsion_atom_site_label_1
_geom_torsion_atom_site_label_2
_geom_torsion_atom_site_label_3
_geom_torsion_atom_site_label_4
_geom_torsion
C1 Si1 Si2 C31 175.82(16)
P1 Si1 Si2 C31 -11.96(13)
C1 Si1 Si2 C16 8.40(18)
P1 Si1 Si2 C16 -179.38(12)
C1 Si1 P1 C52 27.0(2)
Si2 Si1 P1 C52 -144.74(18)
C1 Si1 P1 C46 -83.10(18)
Si2 Si1 P1 C46 105.16(13)
C1 Si1 P1 C52A 20.5(5)
Si2 Si1 P1 C52A -151.2(4)
Si2 Si1 C1 C2 57.6(3)
P1 Si1 C1 C2 -113.3(2)
Si2 Si1 C1 C6 -118.7(2)
P1 Si1 C1 C6 70.4(3)
C6 C1 C2 C3 3.0(5)
Si1 C1 C2 C3 -173.3(2)
C6 C1 C2 C7 -175.6(3)
Si1 C1 C2 C7 8.0(5)
C1 C2 C3 C4 -0.4(5)
C7 C2 C3 C4 178.3(3)
C2 C3 C4 C5 -1.8(5)
C2 C3 C4 C10 175.5(3)
C3 C4 C5 C6 1.4(5)
C10 C4 C5 C6 -176.0(3)
C4 C5 C6 C1 1.2(5)
C4 C5 C6 C13 -179.7(3)
C2 C1 C6 C5 -3.4(4)
Si1 C1 C6 C5 173.1(2)
C2 C1 C6 C13 177.5(3)
Si1 C1 C6 C13 -6.0(4)
C3 C2 C7 C8 65.1(4)
C1 C2 C7 C8 -116.2(4)
C3 C2 C7 C9 -59.7(5)
C1 C2 C7 C9 119.0(4)
C3 C4 C10 C12 39.9(5)
C5 C4 C10 C12 -142.9(3)
C3 C4 C10 C11 -86.1(4)
C5 C4 C10 C11 91.2(4)
C5 C6 C13 C14 -76.6(4)
C1 C6 C13 C14 102.4(4)
C5 C6 C13 C15 49.2(4)
C1 C6 C13 C15 -131.7(3)
C31 Si2 C16 C21 -122.2(3)
Si1 Si2 C16 C21 46.6(3)
C31 Si2 C16 C17 51.8(3)
Si1 Si2 C16 C17 -139.4(2)
C21 C16 C17 C18 4.3(4)
Si2 C16 C17 C18 -170.1(2)
C21 C16 C17 C22 -174.5(3)
Si2 C16 C17 C22 11.2(4)
C16 C17 C18 C19 -1.3(5)
C22 C17 C18 C19 177.5(3)
C17 C18 C19 C20 -2.0(5)
C17 C18 C19 C25 175.6(3)
C18 C19 C20 C21 2.4(5)
C25 C19 C20 C21 -175.2(3)
C19 C20 C21 C16 0.6(5)
C19 C20 C21 C28 -179.1(3)
C17 C16 C21 C20 -3.9(4)
Si2 C16 C21 C20 170.1(2)
C17 C16 C21 C28 175.7(3)
Si2 C16 C21 C28 -10.3(4)
C18 C17 C22 C24 62.3(4)
C16 C17 C22 C24 -118.9(3)
C18 C17 C22 C23 -62.5(4)
C16 C17 C22 C23 116.3(3)
C18 C19 C25 C27 143.1(4)
C20 C19 C25 C27 -39.3(5)
C18 C19 C25 C26 -90.6(4)
C20 C19 C25 C26 86.9(4)
C20 C21 C28 C30 65.5(4)
C16 C21 C28 C30 -114.1(3)
C20 C21 C28 C29 -58.8(4)
C16 C21 C28 C29 121.5(3)
C16 Si2 C31 C32 -116.8(2)
Si1 Si2 C31 C32 73.7(3)
C16 Si2 C31 C36 52.0(2)
Si1 Si2 C31 C36 -117.52(19)
C36 C31 C32 C33 -6.1(4)
Si2 C31 C32 C33 162.6(2)
C36 C31 C32 C37 174.0(3)
Si2 C31 C32 C37 -17.3(4)
C31 C32 C33 C34 0.9(4)
C37 C32 C33 C34 -179.2(3)
C32 C33 C34 C35 4.5(4)
C32 C33 C34 C40 -171.7(3)
C33 C34 C35 C36 -4.8(4)
C40 C34 C35 C36 171.4(3)
C34 C35 C36 C31 -0.3(4)
C34 C35 C36 C43 178.0(3)
C32 C31 C36 C35 5.8(4)
Si2 C31 C36 C35 -163.6(2)
C32 C31 C36 C43 -172.4(3)
Si2 C31 C36 C43 18.1(3)
C33 C32 C37 C39 -62.1(4)
C31 C32 C37 C39 117.7(3)
C33 C32 C37 C38 60.8(4)
C31 C32 C37 C38 -119.4(3)
C33 C34 C40 C41 -44.0(4)
C35 C34 C40 C41 139.9(3)
C33 C34 C40 C42 78.8(4)
C35 C34 C40 C42 -97.3(4)
C35 C36 C43 C45 58.9(4)
C31 C36 C43 C45 -122.8(3)
C35 C36 C43 C44 -65.5(4)
C31 C36 C43 C44 112.7(3)
C52 P1 C46 C47 -170.6(3)
C52A P1 C46 C47 -148.1(6)
Si1 P1 C46 C47 -56.7(3)
C52 P1 C46 C51 67.3(3)
C52A P1 C46 C51 89.8(6)
Si1 P1 C46 C51 -178.8(2)
C51 C46 C47 C48 -57.1(5)
P1 C46 C47 C48 -178.8(3)
C46 C47 C48 C49 55.2(6)
C47 C48 C49 C50 -53.1(6)
C48 C49 C50 C51 53.8(6)
C49 C50 C51 C46 -56.6(5)
C47 C46 C51 C50 58.2(5)
P1 C46 C51 C50 -178.6(3)
C46 P1 C52 C53 173.0(4)
C52A P1 C52 C53 77.2(13)
Si1 P1 C52 C53 59.7(4)
C46 P1 C52 C57 47.3(5)
C52A P1 C52 C57 -48.5(13)
Si1 P1 C52 C57 -66.0(4)
C57 C52 C53 C54 -53.7(6)
P1 C52 C53 C54 177.3(5)
C52 C53 C54 C55 53.5(9)
C53 C54 C55 C56 -54.6(10)
C54 C55 C56 C57 54.8(11)
C55 C56 C57 C52 -55.9(11)
C53 C52 C57 C56 55.9(8)
P1 C52 C57 C56 -179.1(7)
C52 P1 C52A C57A 35.5(16)
C46 P1 C52A C57A -53.9(17)
Si1 P1 C52A C57A -161.1(16)
C52 P1 C52A C53A -89.8(18)
C46 P1 C52A C53A -179.2(12)
Si1 P1 C52A C53A 73.6(13)
C53A C52A C57A C56A -50(4)
P1 C52A C57A C56A -177(3)
C57A C52A C53A C54A 54(3)
P1 C52A C53A C54A -179.4(16)
C55A C54A C53A C52A -54(4)
C53A C54A C55A C56A 45(5)
C52A C57A C56A C55A 46(4)
C54A C55A C56A C57A -42(6)
